data_7029478
loop_
_publ_author_name
'Monzittu, Francesco M.'
'Fern\'andez-Moreira, Vanesa'
'Lippolis, Vito'
'Arca, Massimiliano'
'Laguna, Antonio'
'Gimeno, M Concepci\'on'

_publ_section_title
;
 Different emissive properties in dithiolate gold(i) complexes as a
 function of the presence of phenylene spacers.
;
_journal_issue 16
_journal_name_full 'Dalton transactions (Cambridge, England : 2003)'
_journal_page_first 6212
_journal_page_last 6220
_journal_paper_doi 10.1039/c3dt53530d
_journal_volume 43
_journal_year 2014
_chemical_formula_sum 'C52 H40 Au2 N2 P2 S2'
_chemical_formula_weight 1212.85
_chemical_name_systematic
; 
 ? 
;
_space_group_IT_number 2
_symmetry_cell_setting triclinic
_symmetry_space_group_name_Hall '-P 1'
_symmetry_space_group_name_H-M 'P -1'
_atom_sites_solution_hydrogens geom
_atom_sites_solution_primary direct
_atom_sites_solution_secondary difmap
_audit_creation_method SHELXL-97
_cell_angle_alpha 83.58(3)
_cell_angle_beta 73.91(3)
_cell_angle_gamma 80.08(3)
_cell_formula_units_Z 1
_cell_length_a 8.0066(16)
_cell_length_b 10.946(2)
_cell_length_c 13.085(3)
_cell_measurement_reflns_used 1987
_cell_measurement_temperature 100(2)
_cell_measurement_theta_max 28.1356
_cell_measurement_theta_min 4.2148
_cell_volume 1082.9(4)
_computing_cell_refinement
;
CrysAlisPro, Agilent Technologies,
Version 1.171.35.19 (release 27-10-2011 CrysAlis171 .NET)
(compiled Oct 27 2011,15:02:11)
;
_computing_data_collection
;
CrysAlisPro, Agilent Technologies,
Version 1.171.35.19 (release 27-10-2011 CrysAlis171 .NET)
(compiled Oct 27 2011,15:02:11)
;
_computing_data_reduction
;
CrysAlisPro, Agilent Technologies,
Version 1.171.35.19 (release 27-10-2011 CrysAlis171 .NET)
(compiled Oct 27 2011,15:02:11)
;
_computing_molecular_graphics XP
_computing_publication_material XCIF
_computing_structure_refinement 'SHELXL-97 (Sheldrick, 1997)'
_computing_structure_solution 'SHELXS-97 (Sheldrick, 1990)'
_diffrn_ambient_temperature 100(2)
_diffrn_detector_area_resol_mean 16.0655
_diffrn_measured_fraction_theta_full 0.992
_diffrn_measured_fraction_theta_max 0.992
_diffrn_measurement_device_type 'Xcalibur, Sapphire3'
_diffrn_measurement_method '\w rotations'
_diffrn_radiation_monochromator graphite
_diffrn_radiation_source 'fine-focus sealed tube'
_diffrn_radiation_type MoK\a
_diffrn_radiation_wavelength 0.71073
_diffrn_reflns_av_R_equivalents 0.0628
_diffrn_reflns_av_sigmaI/netI 0.1126
_diffrn_reflns_limit_h_max 9
_diffrn_reflns_limit_h_min -9
_diffrn_reflns_limit_k_max 13
_diffrn_reflns_limit_k_min -12
_diffrn_reflns_limit_l_max 15
_diffrn_reflns_limit_l_min -14
_diffrn_reflns_number 6385
_diffrn_reflns_theta_full 25.50
_diffrn_reflns_theta_max 25.50
_diffrn_reflns_theta_min 4.22
_exptl_absorpt_coefficient_mu 6.976
_exptl_absorpt_correction_T_max 0.7218
_exptl_absorpt_correction_T_min 0.6409
_exptl_absorpt_correction_type multi-scan
_exptl_absorpt_process_details
;
CrysAlisPro, Agilent Technologies,
Version 1.171.35.19 (release 27-10-2011 CrysAlis171 .NET)
(compiled Oct 27 2011,15:02:11)
Empirical absorption correction using spherical harmonics,
 implemented in SCALE3 ABSPACK scaling algorithm.
;
_exptl_crystal_colour colorless
_exptl_crystal_density_diffrn 1.860
_exptl_crystal_density_method 'not measured'
_exptl_crystal_description prism
_exptl_crystal_F_000 586
_exptl_crystal_size_max 0.07
_exptl_crystal_size_mid 0.06
_exptl_crystal_size_min 0.05
_refine_diff_density_max 1.209
_refine_diff_density_min -1.294
_refine_diff_density_rms 0.203
_refine_ls_extinction_method none
_refine_ls_goodness_of_fit_ref 1.026
_refine_ls_hydrogen_treatment constr
_refine_ls_matrix_type full
_refine_ls_number_parameters 271
_refine_ls_number_reflns 4001
_refine_ls_number_restraints 51
_refine_ls_restrained_S_all 1.021
_refine_ls_R_factor_all 0.0772
_refine_ls_R_factor_gt 0.0489
_refine_ls_shift/su_max 0.000
_refine_ls_shift/su_mean 0.000
_refine_ls_structure_factor_coef Fsqd
_refine_ls_weighting_details 'calc w=1/[\s^2^(Fo^2^)+(0.0124P)^2^+0.0000P] where P=(Fo^2^+2Fc^2^)/3'
_refine_ls_weighting_scheme calc
_refine_ls_wR_factor_gt 0.0692
_refine_ls_wR_factor_ref 0.0790
_reflns_number_gt 3151
_reflns_number_total 4001
_reflns_threshold_expression >2sigma(I)
_cod_data_source_file c3dt53530d2.cif
_cod_data_source_block c302
_cod_depositor_comments
;
The following automatic conversions were performed:

'_symmetry_cell_setting' value 'Triclinic' changed to 'triclinic'
according to
/usr/data/users/saulius/crontab/automatic-downloads/current/RSC/lib/dictionaries/cif_core.dic
dictionary named 'cif_core.dic' version 2.4.2 from 2011-04-26.

Automatic conversion script
Id: cif_fix_values 2281 2013-09-26 08:29:07Z andrius 

The following automatic conversions were performed:

'_exptl_absorpt_correction_type' value 'multi-scans' was replaced
with the value 'multi-scan' as specified in the replacement file
'src/cod-tools/trunk/data/replacement-values/replacement_values.lst'.

Automatic conversion script
Id: cif_fix_values 5376 2017-05-30 11:51:03Z andrius 
;
_cod_original_sg_symbol_H-M P-1
_cod_database_code 7029478

loop_
_symmetry_equiv_pos_as_xyz
'x, y, z'
'-x, -y, -z'

loop_
_atom_site_label
_atom_site_type_symbol
_atom_site_fract_x
_atom_site_fract_y
_atom_site_fract_z
_atom_site_U_iso_or_equiv
_atom_site_adp_type
_atom_site_occupancy
_atom_site_symmetry_multiplicity
_atom_site_calc_flag
_atom_site_refinement_flags
Au1 Au 0.50925(5) 0.33354(4) 0.35604(3) 0.02582(11) Uani 1 1 d .
P1 P 0.3922(3) 0.5297(2) 0.31592(16) 0.0224(5) Uani 1 1 d .
C1 C 0.2089(10) 0.5954(7) 0.4214(6) 0.0209(18) Uani 1 1 d U
C2 C 0.2036(10) 0.5510(7) 0.5250(6) 0.0241(19) Uani 1 1 d U
H2 H 0.2900 0.4848 0.5386 0.029 Uiso 1 1 calc R
C3 C 0.0729(10) 0.6023(8) 0.6093(6) 0.030(2) Uani 1 1 d U
H3 H 0.0679 0.5712 0.6807 0.036 Uiso 1 1 calc R
C4 C -0.0509(11) 0.7001(8) 0.5872(7) 0.029(2) Uani 1 1 d U
H4 H -0.1382 0.7391 0.6440 0.035 Uiso 1 1 calc R
C5 C -0.0473(11) 0.7404(8) 0.4838(6) 0.030(2) Uani 1 1 d U
H5 H -0.1358 0.8045 0.4695 0.036 Uiso 1 1 calc R
C6 C 0.0822(10) 0.6895(8) 0.4008(6) 0.0239(19) Uani 1 1 d U
H6 H 0.0844 0.7190 0.3294 0.029 Uiso 1 1 calc R
N1 N 0.7058(9) 0.6030(7) 0.2201(5) 0.037(2) Uani 1 1 d .
C11 C 0.5501(10) 0.6393(8) 0.2926(6) 0.026(2) Uani 1 1 d U
C12 C 0.5194(10) 0.7488(8) 0.3398(6) 0.0240(19) Uani 1 1 d U
H12 H 0.4109 0.7709 0.3909 0.029 Uiso 1 1 calc R
C13 C 0.6416(10) 0.8266(8) 0.3148(6) 0.031(2) Uani 1 1 d U
H13 H 0.6200 0.9029 0.3478 0.037 Uiso 1 1 calc R
C14 C 0.7990(11) 0.7922(9) 0.2399(6) 0.034(2) Uani 1 1 d U
H14 H 0.8877 0.8444 0.2203 0.041 Uiso 1 1 calc R
C15 C 0.8231(10) 0.6819(9) 0.1950(6) 0.030(2) Uani 1 1 d U
H15 H 0.9301 0.6598 0.1426 0.036 Uiso 1 1 calc R
C21 C 0.3272(9) 0.5502(8) 0.1926(6) 0.0201(18) Uani 1 1 d U
C22 C 0.3222(10) 0.6650(8) 0.1336(6) 0.030(2) Uani 1 1 d U
H22 H 0.3452 0.7354 0.1610 0.035 Uiso 1 1 calc R
C23 C 0.2846(10) 0.6766(9) 0.0370(6) 0.030(2) Uani 1 1 d U
H23 H 0.2833 0.7547 -0.0029 0.036 Uiso 1 1 calc R
C24 C 0.2484(11) 0.5753(10) -0.0032(7) 0.039(2) Uani 1 1 d U
H24 H 0.2225 0.5836 -0.0705 0.046 Uiso 1 1 calc R
C25 C 0.2501(11) 0.4624(10) 0.0550(7) 0.038(2) Uani 1 1 d U
H25 H 0.2235 0.3929 0.0284 0.046 Uiso 1 1 calc R
C26 C 0.2900(10) 0.4503(8) 0.1508(6) 0.030(2) Uani 1 1 d U
H26 H 0.2922 0.3717 0.1897 0.036 Uiso 1 1 calc R
S1 S 0.6300(3) 0.1361(2) 0.40153(16) 0.0301(6) Uani 1 1 d .
C27 C 0.8363(10) 0.1110(8) 0.3045(6) 0.027(2) Uani 1 1 d U
C28 C 0.9787(11) 0.0400(7) 0.3334(6) 0.027(2) Uani 1 1 d U
H28 H 0.9648 0.0092 0.4056 0.033 Uiso 1 1 calc R
C29 C 1.1387(10) 0.0126(7) 0.2621(6) 0.0243(19) Uani 1 1 d U
H29 H 1.2329 -0.0376 0.2848 0.029 Uiso 1 1 calc R
C30 C 1.1635(10) 0.0589(8) 0.1549(6) 0.0266(19) Uani 1 1 d U
C31 C 1.0209(10) 0.1301(8) 0.1248(6) 0.029(2) Uani 1 1 d U
H31 H 1.0343 0.1614 0.0528 0.035 Uiso 1 1 calc R
C32 C 0.8617(11) 0.1556(8) 0.1976(6) 0.030(2) Uani 1 1 d U
H32 H 0.7665 0.2045 0.1752 0.036 Uiso 1 1 calc R
C33 C 1.3371(11) 0.0301(8) 0.0751(6) 0.029(2) Uani 1 1 d U
C34 C 1.4950(11) 0.0167(8) 0.1005(6) 0.029(2) Uani 1 1 d U
H34 H 1.4924 0.0265 0.1722 0.035 Uiso 1 1 calc R
C35 C 1.3434(11) 0.0102(8) -0.0291(6) 0.031(2) Uani 1 1 d U
H35 H 1.2383 0.0150 -0.0506 0.037 Uiso 1 1 calc R

loop_
_atom_site_aniso_label
_atom_site_aniso_U_11
_atom_site_aniso_U_22
_atom_site_aniso_U_33
_atom_site_aniso_U_23
_atom_site_aniso_U_13
_atom_site_aniso_U_12
Au1 0.02564(19) 0.02225(19) 0.02937(19) -0.00474(13) -0.00440(15) -0.00577(14)
P1 0.0225(12) 0.0230(13) 0.0220(12) -0.0061(10) -0.0043(10) -0.0038(10)
C1 0.020(4) 0.019(5) 0.022(4) -0.006(3) 0.000(4) -0.005(3)
C2 0.030(5) 0.014(5) 0.029(4) -0.002(3) -0.009(4) -0.003(4)
C3 0.034(5) 0.035(6) 0.020(4) 0.000(4) -0.002(4) -0.016(4)
C4 0.032(5) 0.022(5) 0.037(4) -0.008(4) -0.008(4) -0.009(4)
C5 0.029(5) 0.015(5) 0.047(5) -0.003(4) -0.014(4) -0.002(4)
C6 0.025(4) 0.025(5) 0.025(4) 0.004(4) -0.013(4) -0.005(4)
N1 0.033(4) 0.038(5) 0.035(4) -0.004(4) -0.005(4) 0.000(4)
C11 0.024(5) 0.029(5) 0.028(5) -0.004(4) -0.007(4) -0.010(4)
C12 0.018(4) 0.031(5) 0.022(4) -0.004(4) -0.004(4) -0.002(4)
C13 0.031(5) 0.026(5) 0.043(5) -0.008(4) -0.015(4) -0.008(4)
C14 0.029(5) 0.039(6) 0.040(5) 0.006(4) -0.014(4) -0.020(4)
C15 0.014(4) 0.047(6) 0.030(5) -0.006(4) 0.000(4) -0.013(4)
C21 0.012(4) 0.027(5) 0.019(4) -0.009(3) 0.003(3) -0.006(4)
C22 0.024(5) 0.034(5) 0.031(5) -0.003(4) -0.007(4) -0.005(4)
C23 0.023(5) 0.040(5) 0.026(4) 0.003(4) -0.007(4) -0.005(4)
C24 0.028(5) 0.062(7) 0.028(5) -0.009(4) -0.007(4) -0.012(5)
C25 0.036(5) 0.050(6) 0.038(5) -0.015(4) -0.018(5) -0.012(5)
C26 0.024(5) 0.035(5) 0.033(5) -0.009(4) -0.001(4) -0.014(4)
S1 0.0354(13) 0.0190(13) 0.0301(12) -0.0022(10) 0.0008(11) -0.0031(11)
C27 0.026(4) 0.024(5) 0.026(4) -0.005(4) 0.003(4) -0.005(4)
C28 0.042(5) 0.018(5) 0.023(4) 0.000(4) -0.009(4) -0.010(4)
C29 0.025(4) 0.019(5) 0.030(4) 0.002(4) -0.009(4) -0.004(4)
C30 0.029(4) 0.020(5) 0.032(4) -0.003(4) -0.006(4) -0.009(4)
C31 0.026(4) 0.039(6) 0.022(4) 0.008(4) -0.007(4) -0.004(4)
C32 0.027(4) 0.037(6) 0.026(4) 0.000(4) -0.010(4) 0.003(4)
C33 0.026(4) 0.031(5) 0.028(4) 0.002(4) -0.007(4) -0.005(4)
C34 0.037(5) 0.027(5) 0.026(5) 0.011(4) -0.022(4) 0.002(4)
C35 0.019(5) 0.038(6) 0.037(5) -0.003(4) -0.010(4) -0.003(4)

loop_
_atom_type_symbol
_atom_type_description
_atom_type_scat_dispersion_real
_atom_type_scat_dispersion_imag
_atom_type_scat_source
C C 0.0033 0.0016 'International Tables Vol C Tables 4.2.6.8 and 6.1.1.4'
H H 0.0000 0.0000 'International Tables Vol C Tables 4.2.6.8 and 6.1.1.4'
Au Au -2.0133 8.8022 'International Tables Vol C Tables 4.2.6.8 and 6.1.1.4'
P P 0.1023 0.0942 'International Tables Vol C Tables 4.2.6.8 and 6.1.1.4'
S S 0.1246 0.1234 'International Tables Vol C Tables 4.2.6.8 and 6.1.1.4'
N N 0.0061 0.0033 'International Tables Vol C Tables 4.2.6.8 and 6.1.1.4'

loop_
_geom_angle_atom_site_label_1
_geom_angle_atom_site_label_2
_geom_angle_atom_site_label_3
_geom_angle
_geom_angle_site_symmetry_1
_geom_angle_site_symmetry_3
P1 Au1 S1 178.16(9) . .
C21 P1 C1 108.8(4) . .
C21 P1 C11 102.2(4) . .
C1 P1 C11 103.7(4) . .
C21 P1 Au1 114.3(3) . .
C1 P1 Au1 114.1(3) . .
C11 P1 Au1 112.4(3) . .
C6 C1 C2 120.2(7) . .
C6 C1 P1 122.1(6) . .
C2 C1 P1 117.7(6) . .
C1 C2 C3 120.5(7) . .
C1 C2 H2 119.8 . .
C3 C2 H2 119.8 . .
C2 C3 C4 118.6(8) . .
C2 C3 H3 120.7 . .
C4 C3 H3 120.7 . .
C5 C4 C3 120.2(8) . .
C5 C4 H4 119.9 . .
C3 C4 H4 119.9 . .
C4 C5 C6 120.9(8) . .
C4 C5 H5 119.5 . .
C6 C5 H5 119.5 . .
C5 C6 C1 119.6(7) . .
C5 C6 H6 120.2 . .
C1 C6 H6 120.2 . .
C15 N1 C11 116.8(8) . .
C12 C11 N1 121.4(8) . .
C12 C11 P1 124.9(6) . .
N1 C11 P1 113.8(6) . .
C13 C12 C11 120.9(8) . .
C13 C12 H12 119.5 . .
C11 C12 H12 119.5 . .
C12 C13 C14 118.4(8) . .
C12 C13 H13 120.8 . .
C14 C13 H13 120.8 . .
C15 C14 C13 118.4(8) . .
C15 C14 H14 120.8 . .
C13 C14 H14 120.8 . .
N1 C15 C14 124.0(8) . .
N1 C15 H15 118.0 . .
C14 C15 H15 118.0 . .
C26 C21 C22 118.0(8) . .
C26 C21 P1 120.6(7) . .
C22 C21 P1 121.3(7) . .
C23 C22 C21 120.5(9) . .
C23 C22 H22 119.7 . .
C21 C22 H22 119.7 . .
C22 C23 C24 120.4(9) . .
C22 C23 H23 119.8 . .
C24 C23 H23 119.8 . .
C25 C24 C23 119.5(8) . .
C25 C24 H24 120.2 . .
C23 C24 H24 120.2 . .
C26 C25 C24 120.1(9) . .
C26 C25 H25 120.0 . .
C24 C25 H25 120.0 . .
C25 C26 C21 121.5(9) . .
C25 C26 H26 119.3 . .
C21 C26 H26 119.3 . .
C27 S1 Au1 104.1(3) . .
C28 C27 C32 117.2(7) . .
C28 C27 S1 119.5(6) . .
C32 C27 S1 123.2(6) . .
C29 C28 C27 122.6(7) . .
C29 C28 H28 118.7 . .
C27 C28 H28 118.7 . .
C28 C29 C30 119.8(7) . .
C28 C29 H29 120.1 . .
C30 C29 H29 120.1 . .
C31 C30 C29 118.1(7) . .
C31 C30 C33 121.0(7) . .
C29 C30 C33 120.9(7) . .
C32 C31 C30 121.0(7) . .
C32 C31 H31 119.5 . .
C30 C31 H31 119.5 . .
C31 C32 C27 121.3(8) . .
C31 C32 H32 119.3 . .
C27 C32 H32 119.3 . .
C34 C33 C35 116.9(7) . .
C34 C33 C30 123.0(7) . .
C35 C33 C30 120.1(8) . .
C33 C34 C35 124.4(7) . 2_855
C33 C34 H34 117.8 . .
C35 C34 H34 117.8 2_855 .
C34 C35 C33 118.7(8) 2_855 .
C34 C35 H35 120.7 2_855 .
C33 C35 H35 120.7 . .

loop_
_geom_bond_atom_site_label_1
_geom_bond_atom_site_label_2
_geom_bond_distance
_geom_bond_site_symmetry_2
Au1 P1 2.257(2) .
Au1 S1 2.296(2) .
P1 C21 1.808(8) .
P1 C1 1.820(7) .
P1 C11 1.832(9) .
C1 C6 1.376(10) .
C1 C2 1.379(9) .
C2 C3 1.387(9) .
C2 H2 0.9500 .
C3 C4 1.392(11) .
C3 H3 0.9500 .
C4 C5 1.369(10) .
C4 H4 0.9500 .
C5 C6 1.370(9) .
C5 H5 0.9500 .
C6 H6 0.9500 .
N1 C15 1.335(10) .
N1 C11 1.367(9) .
C11 C12 1.363(11) .
C12 C13 1.355(11) .
C12 H12 0.9500 .
C13 C14 1.387(10) .
C13 H13 0.9500 .
C14 C15 1.362(11) .
C14 H14 0.9500 .
C15 H15 0.9500 .
C21 C26 1.385(11) .
C21 C22 1.400(11) .
C22 C23 1.367(10) .
C22 H22 0.9500 .
C23 C24 1.384(12) .
C23 H23 0.9500 .
C24 C25 1.377(12) .
C24 H24 0.9500 .
C25 C26 1.364(10) .
C25 H25 0.9500 .
C26 H26 0.9500 .
S1 C27 1.782(7) .
C27 C28 1.383(10) .
C27 C32 1.400(10) .
C28 C29 1.367(9) .
C28 H28 0.9500 .
C29 C30 1.410(10) .
C29 H29 0.9500 .
C30 C31 1.393(10) .
C30 C33 1.496(10) .
C31 C32 1.369(9) .
C31 H31 0.9500 .
C32 H32 0.9500 .
C33 C34 1.374(10) .
C33 C35 1.391(10) .
C34 C35 1.376(10) 2_855
C34 H34 0.9500 .
C35 C34 1.376(10) 2_855
C35 H35 0.9500 .

loop_
_geom_torsion_atom_site_label_1
_geom_torsion_atom_site_label_2
_geom_torsion_atom_site_label_3
_geom_torsion_atom_site_label_4
_geom_torsion
_geom_torsion_site_symmetry_4
S1 Au1 P1 C21 176(3) .
S1 Au1 P1 C1 -58(3) .
S1 Au1 P1 C11 60(3) .
C21 P1 C1 C6 -26.2(8) .
C11 P1 C1 C6 82.1(8) .
Au1 P1 C1 C6 -155.3(6) .
C21 P1 C1 C2 156.2(6) .
C11 P1 C1 C2 -95.5(7) .
Au1 P1 C1 C2 27.1(7) .
C6 C1 C2 C3 -1.4(12) .
P1 C1 C2 C3 176.3(6) .
C1 C2 C3 C4 -0.7(12) .
C2 C3 C4 C5 2.9(12) .
C3 C4 C5 C6 -3.1(13) .
C4 C5 C6 C1 0.9(12) .
C2 C1 C6 C5 1.3(12) .
P1 C1 C6 C5 -176.2(6) .
C15 N1 C11 C12 -2.4(12) .
C15 N1 C11 P1 176.4(6) .
C21 P1 C11 C12 107.6(7) .
C1 P1 C11 C12 -5.5(8) .
Au1 P1 C11 C12 -129.3(7) .
C21 P1 C11 N1 -71.1(6) .
C1 P1 C11 N1 175.7(6) .
Au1 P1 C11 N1 51.9(6) .
N1 C11 C12 C13 1.2(13) .
P1 C11 C12 C13 -177.5(6) .
C11 C12 C13 C14 0.1(13) .
C12 C13 C14 C15 0.0(12) .
C11 N1 C15 C14 2.5(13) .
C13 C14 C15 N1 -1.4(13) .
C1 P1 C21 C26 -105.7(6) .
C11 P1 C21 C26 145.0(6) .
Au1 P1 C21 C26 23.3(7) .
C1 P1 C21 C22 77.9(7) .
C11 P1 C21 C22 -31.4(7) .
Au1 P1 C21 C22 -153.2(5) .
C26 C21 C22 C23 -1.1(11) .
P1 C21 C22 C23 175.4(6) .
C21 C22 C23 C24 0.9(12) .
C22 C23 C24 C25 0.1(13) .
C23 C24 C25 C26 -1.0(13) .
C24 C25 C26 C21 0.8(13) .
C22 C21 C26 C25 0.2(12) .
P1 C21 C26 C25 -176.4(6) .
P1 Au1 S1 C27 -107(3) .
Au1 S1 C27 C28 145.8(7) .
Au1 S1 C27 C32 -36.8(8) .
C32 C27 C28 C29 -0.4(13) .
S1 C27 C28 C29 177.2(6) .
C27 C28 C29 C30 1.0(13) .
C28 C29 C30 C31 -1.2(12) .
C28 C29 C30 C33 -179.9(8) .
C29 C30 C31 C32 0.8(13) .
C33 C30 C31 C32 179.5(8) .
C30 C31 C32 C27 -0.2(14) .
C28 C27 C32 C31 -0.1(13) .
S1 C27 C32 C31 -177.5(7) .
C31 C30 C33 C34 147.6(9) .
C29 C30 C33 C34 -33.8(13) .
C31 C30 C33 C35 -35.3(13) .
C29 C30 C33 C35 143.3(8) .
C35 C33 C34 C35 2.6(15) 2_855
C30 C33 C34 C35 179.8(8) 2_855
C34 C33 C35 C34 -2.5(14) 2_855
C30 C33 C35 C34 -179.7(8) 2_855
